data_2233417
loop_
_publ_author_name
'Wang, Ying-Chun'
'Tao, Rong'

_publ_section_title
;
 2-[(Adamantan-1-ylamino)methyl]phenol
;
_journal_coeditor_code CV5227
_journal_issue 2
_journal_name_full 'Acta Crystallographica Section E'
_journal_page_first o293
_journal_paper_doi 10.1107/S1600536811056194
_journal_volume 68
_journal_year 2012
_chemical_formula_iupac 'C17 H23 N O'
_chemical_formula_moiety 'C17 H23 N O'
_chemical_formula_sum 'C17 H23 N O'
_chemical_formula_weight 257.36
_chemical_name_systematic
;
2-[(Adamantan-1-ylamino)methyl]phenol
;
_space_group_IT_number 14
_symmetry_cell_setting monoclinic
_symmetry_space_group_name_Hall '-P 2ybc'
_symmetry_space_group_name_H-M 'P 1 21/c 1'
_atom_sites_solution_hydrogens geom
_atom_sites_solution_primary direct
_atom_sites_solution_secondary difmap
_audit_creation_method SHELXL-97
_cell_angle_alpha 90.00
_cell_angle_beta 101.17(3)
_cell_angle_gamma 90.00
_cell_formula_units_Z 8
_cell_length_a 23.451(5)
_cell_length_b 11.837(2)
_cell_length_c 10.684(2)
_cell_measurement_reflns_used 6616
_cell_measurement_temperature 298(2)
_cell_measurement_theta_max 27.48
_cell_measurement_theta_min 3.17
_cell_volume 2909.6(10)
_computing_cell_refinement '<i>CrystalClear</i> (Rigaku, 2005)'
_computing_data_collection '<i>CrystalClear</i> (Rigaku, 2005)'
_computing_data_reduction '<i>CrystalClear</i>  (Rigaku, 2005)'
_computing_molecular_graphics '<i>SHELXTL</i> (Sheldrick, 2008)'
_computing_publication_material '<i>SHELXTL</i> (Sheldrick, 2008)'
_computing_structure_refinement '<i>SHELXL97</i> (Sheldrick, 2008)'
_computing_structure_solution '<i>SHELXS97</i> (Sheldrick, 2008)'
_diffrn_ambient_temperature 298(2)
_diffrn_detector_area_resol_mean 13.6612
_diffrn_measured_fraction_theta_full 0.993
_diffrn_measured_fraction_theta_max 0.993
_diffrn_measurement_device_type 'Rigaku Mercury2'
_diffrn_measurement_method 'CCD profile fitting'
_diffrn_radiation_monochromator graphite
_diffrn_radiation_source 'fine-focus sealed tube'
_diffrn_radiation_type MoK\a
_diffrn_radiation_wavelength 0.71073
_diffrn_reflns_av_R_equivalents 0.1051
_diffrn_reflns_av_sigmaI/netI 0.0980
_diffrn_reflns_limit_h_max 30
_diffrn_reflns_limit_h_min -30
_diffrn_reflns_limit_k_max 14
_diffrn_reflns_limit_k_min -15
_diffrn_reflns_limit_l_max 13
_diffrn_reflns_limit_l_min -13
_diffrn_reflns_number 27928
_diffrn_reflns_theta_full 27.48
_diffrn_reflns_theta_max 27.48
_diffrn_reflns_theta_min 3.17
_exptl_absorpt_coefficient_mu 0.072
_exptl_absorpt_correction_T_max 1.000
_exptl_absorpt_correction_T_min 0.910
_exptl_absorpt_correction_type multi-scan
_exptl_absorpt_process_details '(CrystalClear; Rigaku, 2005)'
_exptl_crystal_colour colourless
_exptl_crystal_density_diffrn 1.175
_exptl_crystal_density_method 'not measured'
_exptl_crystal_description block
_exptl_crystal_F_000 1120
_exptl_crystal_size_max 0.10
_exptl_crystal_size_mid 0.05
_exptl_crystal_size_min 0.05
_refine_diff_density_max 0.354
_refine_diff_density_min -0.167
_refine_ls_extinction_coef 0.0053(6)
_refine_ls_extinction_expression Fc^*^=kFc[1+0.001xFc^2^\l^3^/sin(2\q)]^-1/4^
_refine_ls_extinction_method '<i>SHELXL97</i> (Sheldrick, 2008)'
_refine_ls_goodness_of_fit_ref 1.024
_refine_ls_hydrogen_treatment constr
_refine_ls_matrix_type full
_refine_ls_number_parameters 344
_refine_ls_number_reflns 6616
_refine_ls_number_restraints 6
_refine_ls_restrained_S_all 1.024
_refine_ls_R_factor_all 0.1773
_refine_ls_R_factor_gt 0.0739
_refine_ls_shift/su_max 0.000
_refine_ls_shift/su_mean 0.000
_refine_ls_structure_factor_coef Fsqd
_refine_ls_weighting_details 'calc w=1/[\s^2^(Fo^2^)+(0.0533P)^2^+0.4843P] where P=(Fo^2^+2Fc^2^)/3'
_refine_ls_weighting_scheme calc
_refine_ls_wR_factor_gt 0.1412
_refine_ls_wR_factor_ref 0.1779
_reflns_number_gt 3011
_reflns_number_total 6616
_reflns_threshold_expression I>2sigma(I)
_cod_data_source_file cv5227.cif
_cod_data_source_block I
_cod_original_sg_symbol_H-M 'P 21/c'
_cod_database_code 2233417
_cod_database_fobs_code 2233417

loop_
_symmetry_equiv_pos_as_xyz
'x, y, z'
'-x, y+1/2, -z+1/2'
'-x, -y, -z'
'x, -y-1/2, z-1/2'

loop_
_atom_site_type_symbol
_atom_site_label
_atom_site_fract_x
_atom_site_fract_y
_atom_site_fract_z
_atom_site_U_iso_or_equiv
_atom_site_adp_type
_atom_site_calc_flag
_atom_site_refinement_flags
_atom_site_occupancy
_atom_site_symmetry_multiplicity
O O2 0.52444(9) 0.72475(18) 0.0364(2) 0.0865(7) Uani d D 1 1
H H2B 0.5043 0.7196 0.0909 0.104 Uiso d RD 1 1
N N2 0.48436(9) 0.64480(17) 0.2387(2) 0.0697(7) Uani d D 1 1
H H2A 0.5005 0.6872 0.3050 0.084 Uiso d RD 1 1
C C22 0.63107(13) 0.5440(3) 0.2346(3) 0.0679(9) Uani d . 1 1
H H22A 0.6337 0.4904 0.2991 0.081 Uiso calc R 1 1
C C21 0.68075(13) 0.5737(3) 0.1911(4) 0.0796(10) Uani d . 1 1
H H21A 0.7161 0.5396 0.2251 0.095 Uiso calc R 1 1
C C20 0.67765(16) 0.6536(3) 0.0976(4) 0.0829(10) Uani d . 1 1
H H20A 0.7111 0.6743 0.0688 0.100 Uiso calc R 1 1
C C19 0.62562(15) 0.7033(3) 0.0459(3) 0.0726(9) Uani d . 1 1
H H19A 0.6237 0.7568 -0.0185 0.087 Uiso calc R 1 1
C C18 0.57589(13) 0.6735(3) 0.0903(3) 0.0630(8) Uani d . 1 1
C C23 0.57746(12) 0.5917(2) 0.1850(3) 0.0578(8) Uani d . 1 1
C C24 0.52176(13) 0.5513(2) 0.2236(3) 0.0772(10) Uani d D 1 1
H H24A 0.5014 0.5003 0.1589 0.093 Uiso calc R 1 1
H H24B 0.5313 0.5099 0.3033 0.093 Uiso calc R 1 1
C C26 0.42163(13) 0.5279(3) 0.3580(3) 0.0682(9) Uani d . 1 1
H H26A 0.4369 0.4571 0.3326 0.082 Uiso calc R 1 1
H H26B 0.4455 0.5511 0.4384 0.082 Uiso calc R 1 1
C C25 0.42430(9) 0.6185(2) 0.2558(2) 0.0529(7) Uani d D 1 1
C C30 0.35931(14) 0.5110(3) 0.3751(3) 0.0701(9) Uani d . 1 1
H H30A 0.3583 0.4535 0.4406 0.084 Uiso calc R 1 1
C C31 0.33580(14) 0.6222(3) 0.4164(3) 0.0763(9) Uani d . 1 1
H H31A 0.3592 0.6464 0.4969 0.092 Uiso calc R 1 1
H H31B 0.2962 0.6117 0.4284 0.092 Uiso calc R 1 1
C C29 0.32235(14) 0.4721(3) 0.2490(3) 0.0803(10) Uani d . 1 1
H H29A 0.2826 0.4595 0.2594 0.096 Uiso calc R 1 1
H H29B 0.3375 0.4015 0.2226 0.096 Uiso calc R 1 1
C C32 0.33722(12) 0.7125(3) 0.3147(3) 0.0636(8) Uani d . 1 1
H H32A 0.3222 0.7840 0.3415 0.076 Uiso calc R 1 1
C C33 0.30014(12) 0.6745(3) 0.1893(3) 0.0738(9) Uani d . 1 1
H H33A 0.3007 0.7318 0.1247 0.089 Uiso calc R 1 1
H H33B 0.2603 0.6644 0.1996 0.089 Uiso calc R 1 1
C C34 0.32371(12) 0.5633(3) 0.1473(3) 0.0710(9) Uani d . 1 1
H H34A 0.2997 0.5391 0.0663 0.085 Uiso calc R 1 1
C C27 0.38680(12) 0.5796(3) 0.1301(3) 0.0628(8) Uani d . 1 1
H H27A 0.4018 0.5091 0.1034 0.075 Uiso calc R 1 1
H H27B 0.3881 0.6356 0.0644 0.075 Uiso calc R 1 1
C C28 0.39965(12) 0.7287(2) 0.2963(3) 0.0608(8) Uani d . 1 1
H H28A 0.4006 0.7859 0.2317 0.073 Uiso calc R 1 1
H H28B 0.4235 0.7548 0.3755 0.073 Uiso calc R 1 1
O O1 0.94801(7) 0.73205(15) 0.46936(17) 0.0605(5) Uani d D 1 1
H H1B 0.9695 0.7223 0.5388 0.073 Uiso d RD 1 1
N N1 0.98628(8) 0.66076(17) 0.70798(19) 0.0477(6) Uani d D 1 1
H H1A 0.9719 0.7045 0.7622 0.057 Uiso d RD 1 1
C C8 1.04523(10) 0.6247(2) 0.7736(2) 0.0394(6) Uani d . 1 1
C C11 1.07657(11) 0.7317(2) 0.8317(3) 0.0519(7) Uani d . 1 1
H H11A 1.0781 0.7862 0.7647 0.062 Uiso calc R 1 1
H H11B 1.0551 0.7652 0.8912 0.062 Uiso calc R 1 1
C C10 1.04375(11) 0.5392(2) 0.8817(2) 0.0502(7) Uani d . 1 1
H H10A 1.0220 0.5708 0.9420 0.060 Uiso calc R 1 1
H H10B 1.0243 0.4707 0.8465 0.060 Uiso calc R 1 1
C C15 1.10557(12) 0.5113(2) 0.9503(2) 0.0563(7) Uani d . 1 1
H H15A 1.1040 0.4569 1.0187 0.068 Uiso calc R 1 1
C C14 1.13544(13) 0.6183(3) 1.0073(3) 0.0716(9) Uani d . 1 1
H H14A 1.1745 0.6007 1.0520 0.086 Uiso calc R 1 1
H H14B 1.1142 0.6503 1.0681 0.086 Uiso calc R 1 1
C C9 1.07946(11) 0.5733(2) 0.6797(2) 0.0493(7) Uani d . 1 1
H H9A 1.0810 0.6266 0.6114 0.059 Uiso calc R 1 1
H H9B 1.0601 0.5054 0.6424 0.059 Uiso calc R 1 1
C C17 1.14125(12) 0.5444(2) 0.7484(3) 0.0572(8) Uani d . 1 1
H H17A 1.1629 0.5117 0.6874 0.069 Uiso calc R 1 1
C C16 1.13907(13) 0.4596(2) 0.8554(3) 0.0648(8) Uani d . 1 1
H H16A 1.1201 0.3907 0.8200 0.078 Uiso calc R 1 1
H H16B 1.1782 0.4407 0.8985 0.078 Uiso calc R 1 1
C C13 1.13800(12) 0.7038(2) 0.9008(3) 0.0644(8) Uani d . 1 1
H H13A 1.1575 0.7728 0.9374 0.077 Uiso calc R 1 1
C C12 1.17164(12) 0.6521(3) 0.8053(3) 0.0710(9) Uani d . 1 1
H H12A 1.1736 0.7059 0.7378 0.085 Uiso calc R 1 1
H H12B 1.2110 0.6346 0.8481 0.085 Uiso calc R 1 1
C C7 0.94311(11) 0.5709(2) 0.6667(3) 0.0555(7) Uani d . 1 1
H H7A 0.9324 0.5360 0.7410 0.067 Uiso calc R 1 1
H H7B 0.9601 0.5132 0.6208 0.067 Uiso calc R 1 1
C C6 0.88973(10) 0.6180(2) 0.5821(2) 0.0444(6) Uani d . 1 1
C C1 0.89467(11) 0.6952(2) 0.4859(2) 0.0460(6) Uani d . 1 1
C C2 0.84582(12) 0.7356(2) 0.4048(3) 0.0548(7) Uani d . 1 1
H H2C 0.8497 0.7870 0.3411 0.066 Uiso calc R 1 1
C C3 0.79137(12) 0.7001(3) 0.4181(3) 0.0644(8) Uani d . 1 1
H H3A 0.7585 0.7277 0.3637 0.077 Uiso calc R 1 1
C C4 0.78559(12) 0.6236(3) 0.5118(3) 0.0680(9) Uani d . 1 1
H H4A 0.7489 0.5989 0.5204 0.082 Uiso calc R 1 1
C C5 0.83443(12) 0.5836(2) 0.5929(3) 0.0590(8) Uani d . 1 1
H H5A 0.8301 0.5324 0.6564 0.071 Uiso calc R 1 1

loop_
_atom_site_aniso_label
_atom_site_aniso_U_11
_atom_site_aniso_U_22
_atom_site_aniso_U_33
_atom_site_aniso_U_12
_atom_site_aniso_U_13
_atom_site_aniso_U_23
O2 0.0738(15) 0.0910(17) 0.0903(17) 0.0089(13) 0.0055(12) 0.0293(13)
N2 0.0572(15) 0.0592(16) 0.093(2) 0.0038(13) 0.0145(13) 0.0019(14)
C22 0.063(2) 0.071(2) 0.067(2) 0.0103(17) 0.0067(16) -0.0087(16)
C21 0.049(2) 0.087(3) 0.100(3) 0.0019(19) 0.0056(18) -0.029(2)
C20 0.071(3) 0.073(2) 0.110(3) -0.022(2) 0.029(2) -0.024(2)
C19 0.077(2) 0.059(2) 0.084(2) -0.0111(19) 0.0202(19) -0.0016(17)
C18 0.0575(19) 0.062(2) 0.067(2) -0.0019(17) 0.0049(16) -0.0052(16)
C23 0.0530(18) 0.0577(19) 0.062(2) 0.0031(15) 0.0087(14) -0.0030(15)
C24 0.076(2) 0.070(2) 0.092(2) 0.0194(19) 0.0320(18) 0.0160(18)
C26 0.080(2) 0.062(2) 0.063(2) 0.0060(17) 0.0135(16) 0.0113(15)
C25 0.0434(16) 0.0581(19) 0.0554(18) -0.0024(14) 0.0051(13) 0.0051(14)
C30 0.087(2) 0.064(2) 0.066(2) -0.0076(18) 0.0287(18) 0.0088(17)
C31 0.090(2) 0.085(2) 0.059(2) -0.008(2) 0.0253(17) -0.0076(18)
C29 0.082(2) 0.076(2) 0.092(3) -0.0284(19) 0.039(2) -0.026(2)
C32 0.065(2) 0.063(2) 0.063(2) 0.0021(16) 0.0123(15) -0.0124(16)
C33 0.0521(18) 0.099(3) 0.071(2) 0.0024(18) 0.0116(16) -0.0004(19)
C34 0.0564(19) 0.103(3) 0.0528(19) -0.0197(18) 0.0077(14) -0.0229(18)
C27 0.0643(19) 0.072(2) 0.0562(19) -0.0018(16) 0.0203(14) -0.0035(15)
C28 0.0628(19) 0.0510(18) 0.0630(19) -0.0011(15) -0.0021(14) -0.0030(14)
O1 0.0493(11) 0.0734(14) 0.0611(12) -0.0100(10) 0.0166(9) 0.0133(10)
N1 0.0467(13) 0.0445(13) 0.0521(14) -0.0005(11) 0.0101(10) -0.0030(10)
C8 0.0375(14) 0.0432(15) 0.0391(15) 0.0019(12) 0.0114(11) 0.0031(11)
C11 0.0559(17) 0.0402(16) 0.0623(18) -0.0004(14) 0.0181(14) -0.0035(13)
C10 0.0551(17) 0.0546(17) 0.0454(16) 0.0022(14) 0.0208(13) 0.0047(13)
C15 0.0672(19) 0.0598(19) 0.0434(17) 0.0112(16) 0.0145(14) 0.0122(14)
C14 0.070(2) 0.085(2) 0.055(2) 0.0081(18) 0.0008(15) -0.0055(17)
C9 0.0637(18) 0.0503(17) 0.0370(15) 0.0046(14) 0.0175(13) 0.0009(12)
C17 0.0535(17) 0.065(2) 0.0597(19) 0.0126(15) 0.0276(14) 0.0036(15)
C16 0.070(2) 0.0611(19) 0.065(2) 0.0194(16) 0.0172(15) 0.0106(15)
C13 0.0584(19) 0.0519(19) 0.079(2) -0.0080(15) 0.0037(16) -0.0125(16)
C12 0.0430(16) 0.084(2) 0.087(2) 0.0001(17) 0.0150(16) 0.0176(19)
C7 0.0597(18) 0.0498(17) 0.0577(18) -0.0136(15) 0.0132(14) 0.0037(14)
C6 0.0381(14) 0.0512(17) 0.0456(16) -0.0066(13) 0.0128(12) -0.0078(13)
C1 0.0412(15) 0.0479(16) 0.0505(17) -0.0055(13) 0.0133(12) -0.0060(13)
C2 0.0595(19) 0.0509(17) 0.0520(18) -0.0026(15) 0.0062(14) -0.0047(13)
C3 0.0495(19) 0.070(2) 0.070(2) 0.0025(16) 0.0018(15) -0.0165(17)
C4 0.0418(17) 0.084(2) 0.080(2) -0.0109(17) 0.0167(16) -0.0117(19)
C5 0.0534(18) 0.070(2) 0.0577(19) -0.0108(16) 0.0208(14) -0.0018(15)

loop_
_atom_type_symbol
_atom_type_description
_atom_type_scat_dispersion_real
_atom_type_scat_dispersion_imag
_atom_type_scat_source
C C 0.0033 0.0016 'International Tables Vol C Tables 4.2.6.8 and 6.1.1.4'
H H 0.0000 0.0000 'International Tables Vol C Tables 4.2.6.8 and 6.1.1.4'
N N 0.0061 0.0033 'International Tables Vol C Tables 4.2.6.8 and 6.1.1.4'
O O 0.0106 0.0060 'International Tables Vol C Tables 4.2.6.8 and 6.1.1.4'

loop_
_geom_angle_atom_site_label_1
_geom_angle_atom_site_label_2
_geom_angle_atom_site_label_3
_geom_angle
C18 O2 H2B 104.5
C24 N2 C25 117.7(2)
C24 N2 H2A 110.4
C25 N2 H2A 106.7
C21 C22 C23 121.9(3)
C21 C22 H22A 119.0
C23 C22 H22A 119.0
C20 C21 C22 119.6(3)
C20 C21 H21A 120.2
C22 C21 H21A 120.2
C21 C20 C19 120.6(3)
C21 C20 H20A 119.7
C19 C20 H20A 119.7
C20 C19 C18 119.7(3)
C20 C19 H19A 120.2
C18 C19 H19A 120.2
O2 C18 C19 118.3(3)
O2 C18 C23 120.5(3)
C19 C18 C23 121.2(3)
C22 C23 C18 117.0(3)
C22 C23 C24 122.0(3)
C18 C23 C24 120.8(3)
N2 C24 C23 111.2(2)
N2 C24 H24A 109.4
C23 C24 H24A 109.4
N2 C24 H24B 109.4
C23 C24 H24B 109.4
H24A C24 H24B 108.0
C30 C26 C25 110.4(2)
C30 C26 H26A 109.6
C25 C26 H26A 109.6
C30 C26 H26B 109.6
C25 C26 H26B 109.6
H26A C26 H26B 108.1
N2 C25 C28 106.01(19)
N2 C25 C27 110.7(2)
C28 C25 C27 108.8(2)
N2 C25 C26 113.7(2)
C28 C25 C26 109.0(2)
C27 C25 C26 108.6(2)
C26 C30 C29 109.2(2)
C26 C30 C31 109.3(3)
C29 C30 C31 109.9(3)
C26 C30 H30A 109.5
C29 C30 H30A 109.5
C31 C30 H30A 109.5
C30 C31 C32 109.8(2)
C30 C31 H31A 109.7
C32 C31 H31A 109.7
C30 C31 H31B 109.7
C32 C31 H31B 109.7
H31A C31 H31B 108.2
C30 C29 C34 109.0(2)
C30 C29 H29A 109.9
C34 C29 H29A 109.9
C30 C29 H29B 109.9
C34 C29 H29B 109.9
H29A C29 H29B 108.3
C33 C32 C28 108.9(2)
C33 C32 C31 109.4(3)
C28 C32 C31 109.4(2)
C33 C32 H32A 109.7
C28 C32 H32A 109.7
C31 C32 H32A 109.7
C32 C33 C34 109.7(2)
C32 C33 H33A 109.7
C34 C33 H33A 109.7
C32 C33 H33B 109.7
C34 C33 H33B 109.7
H33A C33 H33B 108.2
C33 C34 C29 109.8(2)
C33 C34 C27 109.7(2)
C29 C34 C27 109.0(3)
C33 C34 H34A 109.4
C29 C34 H34A 109.4
C27 C34 H34A 109.4
C25 C27 C34 109.6(2)
C25 C27 H27A 109.7
C34 C27 H27A 109.7
C25 C27 H27B 109.7
C34 C27 H27B 109.7
H27A C27 H27B 108.2
C25 C28 C32 110.8(2)
C25 C28 H28A 109.5
C32 C28 H28A 109.5
C25 C28 H28B 109.5
C32 C28 H28B 109.5
H28A C28 H28B 108.1
C1 O1 H1B 104.8
C7 N1 C8 117.1(2)
C7 N1 H1A 106.8
C8 N1 H1A 107.2
N1 C8 C9 111.34(19)
N1 C8 C11 106.42(19)
C9 C8 C11 108.84(19)
N1 C8 C10 112.84(19)
C9 C8 C10 108.8(2)
C11 C8 C10 108.5(2)
C13 C11 C8 110.6(2)
C13 C11 H11A 109.5
C8 C11 H11A 109.5
C13 C11 H11B 109.5
C8 C11 H11B 109.5
H11A C11 H11B 108.1
C15 C10 C8 110.2(2)
C15 C10 H10A 109.6
C8 C10 H10A 109.6
C15 C10 H10B 109.6
C8 C10 H10B 109.6
H10A C10 H10B 108.1
C14 C15 C16 110.1(2)
C14 C15 C10 109.5(2)
C16 C15 C10 109.3(2)
C14 C15 H15A 109.3
C16 C15 H15A 109.3
C10 C15 H15A 109.3
C15 C14 C13 109.6(2)
C15 C14 H14A 109.8
C13 C14 H14A 109.8
C15 C14 H14B 109.8
C13 C14 H14B 109.8
H14A C14 H14B 108.2
C8 C9 C17 110.1(2)
C8 C9 H9A 109.6
C17 C9 H9A 109.6
C8 C9 H9B 109.6
C17 C9 H9B 109.6
H9A C9 H9B 108.2
C12 C17 C16 109.3(2)
C12 C17 C9 109.3(2)
C16 C17 C9 109.8(2)
C12 C17 H17A 109.5
C16 C17 H17A 109.5
C9 C17 H17A 109.5
C15 C16 C17 109.2(2)
C15 C16 H16A 109.8
C17 C16 H16A 109.8
C15 C16 H16B 109.8
C17 C16 H16B 109.8
H16A C16 H16B 108.3
C11 C13 C12 108.9(2)
C11 C13 C14 109.5(2)
C12 C13 C14 109.3(2)
C11 C13 H13A 109.7
C12 C13 H13A 109.7
C14 C13 H13A 109.7
C17 C12 C13 109.7(2)
C17 C12 H12A 109.7
C13 C12 H12A 109.7
C17 C12 H12B 109.7
C13 C12 H12B 109.7
H12A C12 H12B 108.2
N1 C7 C6 110.9(2)
N1 C7 H7A 109.5
C6 C7 H7A 109.5
N1 C7 H7B 109.5
C6 C7 H7B 109.5
H7A C7 H7B 108.1
C5 C6 C1 117.8(2)
C5 C6 C7 121.7(2)
C1 C6 C7 120.5(2)
O1 C1 C2 118.4(2)
O1 C1 C6 120.8(2)
C2 C1 C6 120.8(2)
C3 C2 C1 120.1(3)
C3 C2 H2C 119.9
C1 C2 H2C 119.9
C4 C3 C2 120.0(3)
C4 C3 H3A 120.0
C2 C3 H3A 120.0
C3 C4 C5 119.7(3)
C3 C4 H4A 120.1
C5 C4 H4A 120.1
C4 C5 C6 121.6(3)
C4 C5 H5A 119.2
C6 C5 H5A 119.2

loop_
_geom_bond_atom_site_label_1
_geom_bond_atom_site_label_2
_geom_bond_distance
O2 C18 1.373(3)
O2 H2B 0.8200
N2 C24 1.441(2)
N2 C25 1.488(2)
N2 H2A 0.8900
C22 C21 1.381(4)
C22 C23 1.387(4)
C22 H22A 0.9300
C21 C20 1.366(5)
C21 H21A 0.9300
C20 C19 1.371(4)
C20 H20A 0.9300
C19 C18 1.387(4)
C19 H19A 0.9300
C18 C23 1.396(4)
C23 C24 1.521(4)
C24 H24A 0.9700
C24 H24B 0.9700
C26 C30 1.521(4)
C26 C25 1.541(4)
C26 H26A 0.9700
C26 H26B 0.9700
C25 C28 1.524(4)
C25 C27 1.527(4)
C30 C29 1.524(4)
C30 C31 1.525(4)
C30 H30A 0.9800
C31 C32 1.529(4)
C31 H31A 0.9700
C31 H31B 0.9700
C29 C34 1.536(4)
C29 H29A 0.9700
C29 H29B 0.9700
C32 C33 1.517(4)
C32 C28 1.527(4)
C32 H32A 0.9800
C33 C34 1.529(4)
C33 H33A 0.9700
C33 H33B 0.9700
C34 C27 1.538(4)
C34 H34A 0.9800
C27 H27A 0.9700
C27 H27B 0.9700
C28 H28A 0.9700
C28 H28B 0.9700
O1 C1 1.368(3)
O1 H1B 0.8200
N1 C7 1.475(3)
N1 C8 1.486(3)
N1 H1A 0.8901
C8 C9 1.527(3)
C8 C11 1.534(3)
C8 C10 1.541(3)
C11 C13 1.522(4)
C11 H11A 0.9700
C11 H11B 0.9700
C10 C15 1.529(3)
C10 H10A 0.9700
C10 H10B 0.9700
C15 C14 1.516(4)
C15 C16 1.526(4)
C15 H15A 0.9800
C14 C13 1.533(4)
C14 H14A 0.9700
C14 H14B 0.9700
C9 C17 1.531(3)
C9 H9A 0.9700
C9 H9B 0.9700
C17 C12 1.528(4)
C17 C16 1.530(4)
C17 H17A 0.9800
C16 H16A 0.9700
C16 H16B 0.9700
C13 C12 1.533(4)
C13 H13A 0.9800
C12 H12A 0.9700
C12 H12B 0.9700
C7 C6 1.502(3)
C7 H7A 0.9700
C7 H7B 0.9700
C6 C5 1.385(3)
C6 C1 1.396(3)
C1 C2 1.382(3)
C2 C3 1.378(4)
C2 H2C 0.9300
C3 C4 1.376(4)
C3 H3A 0.9300
C4 C5 1.379(4)
C4 H4A 0.9300
C5 H5A 0.9300

loop_
_geom_hbond_atom_site_label_D
_geom_hbond_atom_site_label_H
_geom_hbond_atom_site_label_A
_geom_hbond_site_symmetry_A
_geom_hbond_distance_DH
_geom_hbond_distance_HA
_geom_hbond_distance_DA
_geom_hbond_angle_DHA
O2 H2B N2 . 0.82 1.95 2.690(3) 150.7
O1 H1B N1 . 0.82 1.92 2.670(3) 152.1
N2 H2A O2 4_576 0.89 2.64 3.496(3) 161.3
N1 H1A O1 4_576 0.89 2.50 3.344(3) 158.1

loop_
_geom_torsion_atom_site_label_1
_geom_torsion_atom_site_label_2
_geom_torsion_atom_site_label_3
_geom_torsion_atom_site_label_4
_geom_torsion
C23 C22 C21 C20 1.0(5)
C22 C21 C20 C19 -0.7(5)
C21 C20 C19 C18 0.9(5)
C20 C19 C18 O2 -179.9(3)
C20 C19 C18 C23 -1.4(5)
C21 C22 C23 C18 -1.3(4)
C21 C22 C23 C24 174.0(3)
O2 C18 C23 C22 -180.0(2)
C19 C18 C23 C22 1.5(4)
O2 C18 C23 C24 4.6(4)
C19 C18 C23 C24 -173.9(3)
C25 N2 C24 C23 170.4(2)
C22 C23 C24 N2 139.9(3)
C18 C23 C24 N2 -44.9(4)
C24 N2 C25 C28 168.6(2)
C24 N2 C25 C27 -73.6(3)
C24 N2 C25 C26 48.9(3)
C30 C26 C25 N2 176.7(2)
C30 C26 C25 C28 58.7(3)
C30 C26 C25 C27 -59.7(3)
C25 C26 C30 C29 60.5(3)
C25 C26 C30 C31 -59.8(3)
C26 C30 C31 C32 60.1(3)
C29 C30 C31 C32 -59.8(3)
C26 C30 C29 C34 -60.7(3)
C31 C30 C29 C34 59.2(3)
C30 C31 C32 C33 59.8(3)
C30 C31 C32 C28 -59.5(3)
C28 C32 C33 C34 59.8(3)
C31 C32 C33 C34 -59.8(3)
C32 C33 C34 C29 59.9(3)
C32 C33 C34 C27 -59.8(3)
C30 C29 C34 C33 -59.3(3)
C30 C29 C34 C27 61.0(3)
N2 C25 C27 C34 -175.0(2)
C28 C25 C27 C34 -58.9(3)
C26 C25 C27 C34 59.6(3)
C33 C34 C27 C25 59.4(3)
C29 C34 C27 C25 -60.9(3)
N2 C25 C28 C32 179.0(2)
C27 C25 C28 C32 60.0(3)
C26 C25 C28 C32 -58.2(3)
C33 C32 C28 C25 -60.5(3)
C31 C32 C28 C25 59.1(3)
C7 N1 C8 C9 73.8(3)
C7 N1 C8 C11 -167.8(2)
C7 N1 C8 C10 -48.9(3)
N1 C8 C11 C13 -179.6(2)
C9 C8 C11 C13 -59.5(3)
C10 C8 C11 C13 58.7(3)
N1 C8 C10 C15 -176.5(2)
C9 C8 C10 C15 59.4(3)
C11 C8 C10 C15 -58.9(3)
C8 C10 C15 C14 60.3(3)
C8 C10 C15 C16 -60.4(3)
C16 C15 C14 C13 60.0(3)
C10 C15 C14 C13 -60.2(3)
N1 C8 C9 C17 176.2(2)
C11 C8 C9 C17 59.2(3)
C10 C8 C9 C17 -58.9(3)
C8 C9 C17 C12 -60.1(3)
C8 C9 C17 C16 59.9(3)
C14 C15 C16 C17 -60.1(3)
C10 C15 C16 C17 60.2(3)
C12 C17 C16 C15 59.9(3)
C9 C17 C16 C15 -60.0(3)
C8 C11 C13 C12 59.8(3)
C8 C11 C13 C14 -59.6(3)
C15 C14 C13 C11 59.9(3)
C15 C14 C13 C12 -59.3(3)
C16 C17 C12 C13 -60.1(3)
C9 C17 C12 C13 60.1(3)
C11 C13 C12 C17 -59.9(3)
C14 C13 C12 C17 59.6(3)
C8 N1 C7 C6 -169.79(19)
N1 C7 C6 C5 -138.9(2)
N1 C7 C6 C1 43.7(3)
C5 C6 C1 O1 -179.5(2)
C7 C6 C1 O1 -2.1(4)
C5 C6 C1 C2 0.1(4)
C7 C6 C1 C2 177.6(2)
O1 C1 C2 C3 179.7(2)
C6 C1 C2 C3 0.0(4)
C1 C2 C3 C4 -0.4(4)
C2 C3 C4 C5 0.6(4)
C3 C4 C5 C6 -0.5(4)
C1 C6 C5 C4 0.1(4)
C7 C6 C5 C4 -177.4(2)

loop_
_cod_related_entry_id
_cod_related_entry_database
_cod_related_entry_code
1 ChemSpider 3826194
